data_2312492
loop_
_publ_author_name
'Pavlovi&#x107;, Gordana'
'Lek&#x161;i&#x107;, Edislav'
'Me&#x161;trovi&#x107;, Ernest'

_publ_section_title
;
 Supramolecular synthons in hydrates and solvates of lamotrigine: a tool
 for cocrystal design.
;
_journal_coeditor_code AW5084
_journal_issue 3
_journal_name_full 'Acta crystallographica Section B, Structural science, crystal engineering and materials'
_journal_paper_doi 10.1107/S2052520624002567
_journal_volume 80
_journal_year 2024
_chemical_formula_sum 'C17 H27 Cl2 N5 O2'
_chemical_formula_weight 404.33
_space_group_crystal_system triclinic
_space_group_IT_number 2
_space_group_name_Hall '-P 1'
_space_group_name_H-M_alt 'P -1'
_atom_sites_solution_hydrogens mixed
_audit_creation_method SHELXL-2014/7
_cell_angle_alpha 79.70(2)
_cell_angle_beta 85.34(3)
_cell_angle_gamma 88.71(3)
_cell_formula_units_Z 2
_cell_length_a 7.437(3)
_cell_length_b 10.302(3)
_cell_length_c 14.811(3)
_cell_measurement_reflns_used 2105
_cell_measurement_temperature 296(2)
_cell_measurement_theta_max 72.3251
_cell_measurement_theta_min 2.8935
_cell_volume 1112.7(6)
_computing_cell_refinement 'CrysAlis RED, Oxford Diffraction Ltd.Version 1.171.36.21'
_computing_data_collection 'CrysAlis CCD, Oxford Diffraction Ltd.Version 1.171.36.21'
_computing_data_reduction 'CrysAlis RED, Oxford Diffraction Ltd.Version 1.171.36.21'
_computing_molecular_graphics 'MERCURY 3.7. (CCDC, 2008)'
_computing_publication_material 'SHELXL-2014/7 (Sheldrick, 2014)'
_computing_structure_refinement 'SHELXL-2014/7 (Sheldrick, 2014)'
_computing_structure_solution 'SHELXS-97 (Sheldrick, 1997)'
_diffrn_ambient_temperature 296(2)
_diffrn_measured_fraction_theta_full 0.995
_diffrn_measured_fraction_theta_max 0.993
_diffrn_measurement_device_type 'Xcalibur, Sapphire3, Gemini'
_diffrn_measurement_method '\w scans'
_diffrn_radiation_type CuK\a
_diffrn_radiation_wavelength 1.54184
_diffrn_reflns_av_R_equivalents 0.1980
_diffrn_reflns_av_unetI/netI 0.2693
_diffrn_reflns_Laue_measured_fraction_full 0.995
_diffrn_reflns_Laue_measured_fraction_max 0.993
_diffrn_reflns_limit_h_max 9
_diffrn_reflns_limit_h_min -8
_diffrn_reflns_limit_k_max 12
_diffrn_reflns_limit_k_min -12
_diffrn_reflns_limit_l_max 18
_diffrn_reflns_limit_l_min -17
_diffrn_reflns_number 9317
_diffrn_reflns_point_group_measured_fraction_full 0.995
_diffrn_reflns_point_group_measured_fraction_max 0.993
_diffrn_reflns_theta_full 67.684
_diffrn_reflns_theta_max 69.983
_diffrn_reflns_theta_min 3.042
_diffrn_source 'Enhance (Cu) X-ray Source'
_exptl_absorpt_coefficient_mu 2.786
_exptl_crystal_colour colourless
_exptl_crystal_density_diffrn 1.207
_exptl_crystal_description needle
_exptl_crystal_F_000 428
_exptl_crystal_size_max 0.60
_exptl_crystal_size_mid 0.50
_exptl_crystal_size_min 0.05
_refine_diff_density_max 0.465
_refine_diff_density_min -0.282
_refine_diff_density_rms 0.091
_refine_ls_extinction_coef 0.0018(8)
_refine_ls_extinction_expression Fc^*^=kFc[1+0.001xFc^2^\l^3^/sin(2\q)]^-1/4^
_refine_ls_extinction_method 'SHELXL-2014/7 (Sheldrick 2014'
_refine_ls_goodness_of_fit_ref 0.827
_refine_ls_hydrogen_treatment mixed
_refine_ls_matrix_type full
_refine_ls_number_parameters 242
_refine_ls_number_reflns 4182
_refine_ls_number_restraints 2
_refine_ls_restrained_S_all 0.826
_refine_ls_R_factor_all 0.2764
_refine_ls_R_factor_gt 0.1250
_refine_ls_shift/su_max 0.000
_refine_ls_shift/su_mean 0.000
_refine_ls_structure_factor_coef Fsqd
_refine_ls_weighting_details 'w=1/[\s^2^(Fo^2^)+(0.0986P)^2^] where P=(Fo^2^+2Fc^2^)/3'
_refine_ls_weighting_scheme calc
_refine_ls_wR_factor_gt 0.2699
_refine_ls_wR_factor_ref 0.3530
_reflns_Friedel_coverage 0.000
_reflns_number_gt 878
_reflns_number_total 4182
_reflns_threshold_expression 'I > 2\s(I)'
_cod_data_source_file aw5084.cif
_cod_data_source_block LAM_tert-butanol_solvate
_cod_original_cell_volume 1112.8(6)
_cod_database_code 2312492
_shelx_shelxl_version_number 2014/7
_shelx_space_group_comment
;
The symmetry employed for this shelxl refinement is uniquely defined
by the following loop, which should always be used as a source of
symmetry information in preference to the above space-group names.
They are only intended as comments.
;

loop_
_space_group_symop_operation_xyz
'x, y, z'
'-x, -y, -z'

loop_
_atom_site_label
_atom_site_type_symbol
_atom_site_fract_x
_atom_site_fract_y
_atom_site_fract_z
_atom_site_U_iso_or_equiv
_atom_site_adp_type
_atom_site_occupancy
_atom_site_site_symmetry_order
_atom_site_calc_flag
_atom_site_refinement_flags_posn
_atom_site_refinement_flags_adp
_atom_site_refinement_flags_occupancy
_atom_site_disorder_assembly
_atom_site_disorder_group
Cl1 Cl 0.5741(4) 0.3478(3) 0.33282(19) 0.1002(11) Uani 1 1 d . . . . .
Cl2 Cl 0.8763(5) 0.3606(3) 0.4662(2) 0.1274(14) Uani 1 1 d . . . . .
O1A O 0.8546(10) 0.6684(7) 0.1735(5) 0.086(2) Uani 1 1 d D . . . .
O2B O 0.7140(14) 0.8594(7) 0.2657(6) 0.117(3) Uani 1 1 d D . . . .
N1 N 0.6685(11) 0.1162(7) 0.1467(5) 0.076(2) Uani 1 1 d . . . . .
N2 N 0.5559(12) 0.0894(8) 0.0853(6) 0.089(3) Uani 1 1 d . . . . .
N3 N 0.3619(12) 0.1652(8) -0.0233(6) 0.108(4) Uani 1 1 d . . . . .
H3A H 0.3070 0.2273 -0.0575 0.129 Uiso 1 1 calc R U . . .
H3B H 0.3469 0.0843 -0.0283 0.129 Uiso 1 1 calc R U . . .
N4 N 0.4914(10) 0.3225(7) 0.0441(5) 0.076(2) Uani 1 1 d . . . . .
N5 N 0.6369(10) 0.4686(7) 0.1081(5) 0.078(2) Uani 1 1 d . . . . .
H5A H 0.5835 0.5292 0.0719 0.093 Uiso 1 1 calc R U . . .
H5B H 0.7091 0.4897 0.1456 0.093 Uiso 1 1 calc R U . . .
C1 C 0.8318(14) 0.2508(9) 0.2230(7) 0.079(3) Uani 1 1 d . . . . .
C2 C 0.7942(12) 0.2977(9) 0.3037(7) 0.073(3) Uani 1 1 d . . . . .
C3 C 0.9224(16) 0.3031(11) 0.3652(7) 0.091(3) Uani 1 1 d . . . . .
C4 C 1.0972(16) 0.2586(12) 0.3429(8) 0.104(4) Uani 1 1 d . . . . .
H4 H 1.1866 0.2625 0.3827 0.124 Uiso 1 1 calc R U . . .
C5 C 1.1380(14) 0.2105(12) 0.2653(8) 0.104(4) Uani 1 1 d . . . . .
H5 H 1.2541 0.1792 0.2532 0.125 Uiso 1 1 calc R U . . .
C6 C 1.0093(14) 0.2068(10) 0.2027(8) 0.093(3) Uani 1 1 d . . . . .
H6 H 1.0398 0.1757 0.1482 0.111 Uiso 1 1 calc R U . . .
C7 C 0.6954(12) 0.2365(9) 0.1590(6) 0.068(2) Uani 1 1 d . . . . .
C8 C 0.4707(14) 0.1944(10) 0.0379(7) 0.082(3) Uani 1 1 d . . . . .
C9 C 0.6076(13) 0.3405(10) 0.1062(6) 0.072(3) Uani 1 1 d . . . . .
C10A C 1.0510(15) 0.6828(12) 0.1615(8) 0.090(3) Uani 1 1 d . . . . .
C10B C 0.6289(19) 0.8536(13) 0.3551(8) 0.102(4) Uani 1 1 d . . . . .
C11A C 1.1158(17) 0.5811(13) 0.1048(10) 0.142(5) Uani 1 1 d . . . . .
H11A H 1.2448 0.5851 0.0942 0.214 Uiso 1 1 calc R U . . .
H11B H 1.0815 0.4949 0.1371 0.214 Uiso 1 1 calc R U . . .
H11C H 1.0626 0.5985 0.0469 0.214 Uiso 1 1 calc R U . . .
C11B C 0.6264(19) 0.7076(12) 0.3941(9) 0.138(5) Uani 1 1 d . . . . .
H11D H 0.5702 0.6937 0.4557 0.207 Uiso 1 1 calc R U . . .
H11E H 0.5597 0.6624 0.3565 0.207 Uiso 1 1 calc R U . . .
H11F H 0.7479 0.6741 0.3950 0.207 Uiso 1 1 calc R U . . .
C12A C 1.1246(16) 0.6508(14) 0.2583(9) 0.140(6) Uani 1 1 d . . . . .
H12A H 1.2534 0.6596 0.2523 0.211 Uiso 1 1 calc R U . . .
H12B H 1.0724 0.7110 0.2958 0.211 Uiso 1 1 calc R U . . .
H12C H 1.0933 0.5621 0.2866 0.211 Uiso 1 1 calc R U . . .
C12B C 0.458(2) 0.9188(15) 0.3544(10) 0.168(7) Uani 1 1 d . . . . .
H12D H 0.4053 0.9124 0.4164 0.253 Uiso 1 1 calc R U . . .
H12E H 0.4734 1.0100 0.3271 0.253 Uiso 1 1 calc R U . . .
H12F H 0.3800 0.8780 0.3193 0.253 Uiso 1 1 calc R U . . .
C13A C 1.0920(17) 0.8230(12) 0.1161(10) 0.136(5) Uani 1 1 d . . . . .
H13A H 1.2203 0.8349 0.1075 0.204 Uiso 1 1 calc R U . . .
H13B H 1.0417 0.8412 0.0575 0.204 Uiso 1 1 calc R U . . .
H13C H 1.0402 0.8822 0.1545 0.204 Uiso 1 1 calc R U . . .
C13B C 0.763(2) 0.9206(13) 0.4105(10) 0.168(7) Uani 1 1 d . . . . .
H13D H 0.7112 0.9192 0.4722 0.251 Uiso 1 1 calc R U . . .
H13E H 0.8755 0.8729 0.4123 0.251 Uiso 1 1 calc R U . . .
H13F H 0.7838 1.0103 0.3807 0.251 Uiso 1 1 calc R U . . .
H2BO H 0.72(2) 0.936(6) 0.238(10) 0.201 Uiso 1 1 d D U . . .
H1AO H 0.806(19) 0.728(11) 0.197(10) 0.201 Uiso 1 1 d D U . . .

loop_
_atom_site_aniso_label
_atom_site_aniso_U_11
_atom_site_aniso_U_22
_atom_site_aniso_U_33
_atom_site_aniso_U_23
_atom_site_aniso_U_13
_atom_site_aniso_U_12
Cl1 0.095(2) 0.123(3) 0.0884(18) -0.0290(17) -0.0194(14) 0.0047(17)
Cl2 0.147(3) 0.148(3) 0.098(2) -0.035(2) -0.046(2) -0.009(2)
O1A 0.086(5) 0.089(5) 0.092(5) -0.032(4) -0.018(4) 0.009(4)
O2B 0.173(8) 0.075(5) 0.097(6) -0.004(5) -0.010(6) 0.043(6)
N1 0.102(6) 0.054(5) 0.073(5) -0.006(4) -0.019(4) 0.009(4)
N2 0.107(7) 0.079(6) 0.090(6) -0.025(5) -0.047(5) 0.011(5)
N3 0.148(8) 0.062(6) 0.124(8) -0.017(5) -0.081(7) 0.010(5)
N4 0.084(6) 0.064(5) 0.087(5) -0.019(4) -0.037(4) 0.009(4)
N5 0.094(6) 0.063(5) 0.081(5) -0.015(4) -0.032(4) 0.015(4)
C1 0.086(7) 0.062(6) 0.094(7) -0.020(5) -0.032(6) 0.007(5)
C2 0.069(6) 0.067(6) 0.086(6) -0.014(5) -0.028(5) 0.002(5)
C3 0.107(9) 0.086(8) 0.080(7) -0.006(6) -0.035(6) -0.001(7)
C4 0.089(8) 0.120(10) 0.104(9) -0.012(8) -0.036(7) -0.004(7)
C5 0.068(7) 0.147(11) 0.096(8) -0.011(8) -0.031(6) 0.020(7)
C6 0.080(7) 0.098(8) 0.102(8) -0.017(7) -0.032(6) 0.035(6)
C7 0.082(7) 0.046(5) 0.074(6) 0.001(4) -0.024(5) 0.008(5)
C8 0.097(8) 0.067(7) 0.091(7) -0.027(6) -0.043(6) 0.017(6)
C9 0.078(6) 0.063(7) 0.079(6) -0.022(5) -0.017(5) 0.014(5)
C10A 0.083(8) 0.090(9) 0.104(8) -0.028(7) -0.024(6) 0.009(7)
C10B 0.133(11) 0.086(9) 0.078(7) 0.001(6) 0.005(7) 0.028(8)
C11A 0.101(10) 0.132(12) 0.203(16) -0.061(11) 0.009(10) -0.009(9)
C11B 0.165(14) 0.109(11) 0.132(12) -0.016(9) 0.027(10) 0.010(9)
C12A 0.098(9) 0.193(15) 0.123(11) 0.014(10) -0.051(8) -0.005(9)
C12B 0.175(16) 0.165(15) 0.151(15) 0.001(12) -0.012(12) 0.072(13)
C13A 0.121(11) 0.094(10) 0.188(15) -0.011(9) -0.018(10) -0.021(8)
C13B 0.24(2) 0.125(13) 0.149(14) -0.028(10) -0.047(14) -0.021(12)

loop_
_atom_type_symbol
_atom_type_description
_atom_type_scat_dispersion_real
_atom_type_scat_dispersion_imag
_atom_type_scat_source
C C 0.0181 0.0091 'International Tables Vol C Tables 4.2.6.8 and 6.1.1.4'
H H 0.0000 0.0000 'International Tables Vol C Tables 4.2.6.8 and 6.1.1.4'
Cl Cl 0.3639 0.7018 'International Tables Vol C Tables 4.2.6.8 and 6.1.1.4'
N N 0.0311 0.0180 'International Tables Vol C Tables 4.2.6.8 and 6.1.1.4'
O O 0.0492 0.0322 'International Tables Vol C Tables 4.2.6.8 and 6.1.1.4'

loop_
_geom_angle_atom_site_label_1
_geom_angle_atom_site_label_2
_geom_angle_atom_site_label_3
_geom_angle
_geom_angle_site_symmetry_1
_geom_angle_site_symmetry_3
_geom_angle_publ_flag
C10A O1A H1AO 111(10) . . ?
C10B O2B H2BO 111(10) . . ?
C7 N1 N2 122.1(8) . . ?
N1 N2 C8 116.1(8) . . ?
C8 N3 H3A 120.0 . . ?
C8 N3 H3B 120.0 . . ?
H3A N3 H3B 120.0 . . ?
C9 N4 C8 113.4(8) . . ?
C9 N5 H5A 120.0 . . ?
C9 N5 H5B 120.0 . . ?
H5A N5 H5B 120.0 . . ?
C2 C1 C6 118.2(9) . . ?
C2 C1 C7 123.7(9) . . ?
C6 C1 C7 118.0(9) . . ?
C1 C2 C3 122.6(10) . . ?
C1 C2 Cl1 119.4(7) . . ?
C3 C2 Cl1 118.0(9) . . ?
C2 C3 C4 117.6(11) . . ?
C2 C3 Cl2 122.9(10) . . ?
C4 C3 Cl2 119.5(9) . . ?
C5 C4 C3 121.4(10) . . ?
C5 C4 H4 119.3 . . ?
C3 C4 H4 119.3 . . ?
C4 C5 C6 121.0(11) . . ?
C4 C5 H5 119.5 . . ?
C6 C5 H5 119.5 . . ?
C5 C6 C1 119.2(11) . . ?
C5 C6 H6 120.4 . . ?
C1 C6 H6 120.4 . . ?
N1 C7 C9 118.9(8) . . ?
N1 C7 C1 115.7(8) . . ?
C9 C7 C1 125.1(8) . . ?
N3 C8 N4 118.6(9) . . ?
N3 C8 N2 114.8(9) . . ?
N4 C8 N2 126.5(8) . . ?
N5 C9 N4 113.3(8) . . ?
N5 C9 C7 123.7(8) . . ?
N4 C9 C7 122.9(9) . . ?
O1A C10A C11A 105.0(9) . . ?
O1A C10A C13A 107.9(9) . . ?
C11A C10A C13A 114.2(12) . . ?
O1A C10A C12A 107.8(10) . . ?
C11A C10A C12A 110.3(11) . . ?
C13A C10A C12A 111.1(10) . . ?
O2B C10B C12B 112.4(11) . . ?
O2B C10B C11B 103.4(10) . . ?
C12B C10B C11B 115.8(13) . . ?
O2B C10B C13B 106.1(12) . . ?
C12B C10B C13B 110.9(13) . . ?
C11B C10B C13B 107.5(10) . . ?
C10A C11A H11A 109.5 . . ?
C10A C11A H11B 109.5 . . ?
H11A C11A H11B 109.5 . . ?
C10A C11A H11C 109.5 . . ?
H11A C11A H11C 109.5 . . ?
H11B C11A H11C 109.5 . . ?
C10B C11B H11D 109.5 . . ?
C10B C11B H11E 109.5 . . ?
H11D C11B H11E 109.5 . . ?
C10B C11B H11F 109.5 . . ?
H11D C11B H11F 109.5 . . ?
H11E C11B H11F 109.5 . . ?
C10A C12A H12A 109.5 . . ?
C10A C12A H12B 109.5 . . ?
H12A C12A H12B 109.5 . . ?
C10A C12A H12C 109.5 . . ?
H12A C12A H12C 109.5 . . ?
H12B C12A H12C 109.5 . . ?
C10B C12B H12D 109.5 . . ?
C10B C12B H12E 109.5 . . ?
H12D C12B H12E 109.5 . . ?
C10B C12B H12F 109.5 . . ?
H12D C12B H12F 109.5 . . ?
H12E C12B H12F 109.5 . . ?
C10A C13A H13A 109.5 . . ?
C10A C13A H13B 109.5 . . ?
H13A C13A H13B 109.5 . . ?
C10A C13A H13C 109.5 . . ?
H13A C13A H13C 109.5 . . ?
H13B C13A H13C 109.5 . . ?
C10B C13B H13D 109.5 . . ?
C10B C13B H13E 109.5 . . ?
H13D C13B H13E 109.5 . . ?
C10B C13B H13F 109.5 . . ?
H13D C13B H13F 109.5 . . ?
H13E C13B H13F 109.5 . . ?

loop_
_geom_bond_atom_site_label_1
_geom_bond_atom_site_label_2
_geom_bond_distance
_geom_bond_site_symmetry_2
_geom_bond_publ_flag
Cl1 C2 1.748(10) . ?
Cl2 C3 1.712(11) . ?
O1A C10A 1.464(13) . ?
O1A H1AO 0.82(2) . ?
O2B C10B 1.412(14) . ?
O2B H2BO 0.82(2) . ?
N1 C7 1.306(10) . ?
N1 N2 1.353(9) . ?
N2 C8 1.355(10) . ?
N3 C8 1.340(10) . ?
N3 H3A 0.8600 . ?
N3 H3B 0.8600 . ?
N4 C9 1.351(10) . ?
N4 C8 1.352(11) . ?
N5 C9 1.348(10) . ?
N5 H5A 0.8600 . ?
N5 H5B 0.8600 . ?
C1 C2 1.375(13) . ?
C1 C6 1.413(13) . ?
C1 C7 1.469(11) . ?
C2 C3 1.380(11) . ?
C3 C4 1.402(15) . ?
C4 C5 1.340(15) . ?
C4 H4 0.9300 . ?
C5 C6 1.391(12) . ?
C5 H5 0.9300 . ?
C6 H6 0.9300 . ?
C7 C9 1.392(11) . ?
C10A C11A 1.504(15) . ?
C10A C13A 1.507(14) . ?
C10A C12A 1.554(13) . ?
C10B C12B 1.424(16) . ?
C10B C11B 1.511(15) . ?
C10B C13B 1.585(17) . ?
C11A H11A 0.9600 . ?
C11A H11B 0.9600 . ?
C11A H11C 0.9600 . ?
C11B H11D 0.9600 . ?
C11B H11E 0.9600 . ?
C11B H11F 0.9600 . ?
C12A H12A 0.9600 . ?
C12A H12B 0.9600 . ?
C12A H12C 0.9600 . ?
C12B H12D 0.9600 . ?
C12B H12E 0.9600 . ?
C12B H12F 0.9600 . ?
C13A H13A 0.9600 . ?
C13A H13B 0.9600 . ?
C13A H13C 0.9600 . ?
C13B H13D 0.9600 . ?
C13B H13E 0.9600 . ?
C13B H13F 0.9600 . ?

loop_
_geom_hbond_atom_site_label_D
_geom_hbond_atom_site_label_H
_geom_hbond_atom_site_label_A
_geom_hbond_distance_DH
_geom_hbond_distance_HA
_geom_hbond_distance_DA
_geom_hbond_angle_DHA
_geom_hbond_site_symmetry_A
O1A H1AO O2B 0.82(2) 1.91(3) 2.733(11) 172(15) .
N3 H3B N2 0.86 2.20 2.965(12) 148.9 2_655
N3 H3A O1A 0.86 2.27 3.094(10) 159.9 2_665
N5 H5A N4 0.86 2.19 3.025(10) 165.3 2_665
N5 H5B O1A 0.86 2.27 2.986(10) 140.3 .
O2B H2BO N1 0.82(2) 2.15(6) 2.935(10) 160(15) 1_565
N3 H3A O1A 0.86 2.27 3.094(10) 159.9 2_665
N3 H3B N2 0.86 2.20 2.965(12) 148.9 2_655
N5 H5A N4 0.86 2.19 3.025(10) 165.3 2_665
N5 H5B O1A 0.86 2.27 2.986(10) 140.3 .
O1A H1AO O2B 0.82(2) 1.91(3) 2.733(11) 172(15) .

loop_
_geom_torsion_atom_site_label_1
_geom_torsion_atom_site_label_2
_geom_torsion_atom_site_label_3
_geom_torsion_atom_site_label_4
_geom_torsion
_geom_torsion_site_symmetry_1
_geom_torsion_site_symmetry_2
_geom_torsion_site_symmetry_3
_geom_torsion_site_symmetry_4
_geom_torsion_publ_flag
C7 N1 N2 C8 -0.8(15) . . . . ?
C6 C1 C2 C3 -0.1(16) . . . . ?
C7 C1 C2 C3 176.1(9) . . . . ?
C6 C1 C2 Cl1 -177.9(7) . . . . ?
C7 C1 C2 Cl1 -1.6(14) . . . . ?
C1 C2 C3 C4 0.1(16) . . . . ?
Cl1 C2 C3 C4 177.9(8) . . . . ?
C1 C2 C3 Cl2 -179.7(8) . . . . ?
Cl1 C2 C3 Cl2 -1.9(13) . . . . ?
C2 C3 C4 C5 -1.0(19) . . . . ?
Cl2 C3 C4 C5 178.8(10) . . . . ?
C3 C4 C5 C6 2(2) . . . . ?
C4 C5 C6 C1 -1.9(18) . . . . ?
C2 C1 C6 C5 1.0(16) . . . . ?
C7 C1 C6 C5 -175.5(10) . . . . ?
N2 N1 C7 C9 -1.0(15) . . . . ?
N2 N1 C7 C1 -175.5(9) . . . . ?
C2 C1 C7 N1 -117.4(11) . . . . ?
C6 C1 C7 N1 58.8(14) . . . . ?
C2 C1 C7 C9 68.5(15) . . . . ?
C6 C1 C7 C9 -115.3(11) . . . . ?
C9 N4 C8 N3 -178.4(10) . . . . ?
C9 N4 C8 N2 -1.4(16) . . . . ?
N1 N2 C8 N3 179.2(10) . . . . ?
N1 N2 C8 N4 2.1(17) . . . . ?
C8 N4 C9 N5 176.0(9) . . . . ?
C8 N4 C9 C7 -0.6(15) . . . . ?
N1 C7 C9 N5 -174.4(10) . . . . ?
C1 C7 C9 N5 -0.5(16) . . . . ?
N1 C7 C9 N4 1.8(16) . . . . ?
C1 C7 C9 N4 175.7(10) . . . . ?
